data_3500037
loop_
_publ_author_name
'Armel Le Bail'

_journal_name_full 'Personal communication to COD'
_journal_year 2016
_chemical_formula_sum 'C4 H5 Na O6'
_chemical_formula_weight 172.06
_chemical_name_systematic
;
catena-((\m~6~-Hydrogen (+)-tartrato)-sodium)
;
_space_group_IT_number 4
_symmetry_cell_setting monoclinic
_symmetry_space_group_name_Hall 'P 2yb'
_symmetry_space_group_name_H-M 'P 1 21 1'
_atom_sites_solution_hydrogens geom
_atom_sites_solution_primary direct
_atom_sites_solution_secondary difmap
_audit_creation_method SHELXL-97
_cell_angle_alpha 90.00
_cell_angle_beta 101.39(2)
_cell_angle_gamma 90.00
_cell_formula_units_Z 2
_cell_length_a 5.2467(7)
_cell_length_b 7.783(2)
_cell_length_c 7.582(6)
_cell_measurement_temperature 293(2)
_cell_volume 303.5(3)
_computing_structure_refinement 'SHELXL-97 (Sheldrick, 1997)'
_diffrn_ambient_temperature 293(2)
_diffrn_measured_fraction_theta_full 0.977
_diffrn_measured_fraction_theta_max 0.977
_diffrn_radiation_monochromator graphite
_diffrn_radiation_source 'fine-focus sealed tube'
_diffrn_radiation_type MoK\a
_diffrn_radiation_wavelength 0.71069
_diffrn_reflns_av_R_equivalents 0.0566
_diffrn_reflns_av_sigmaI/netI 0.0258
_diffrn_reflns_limit_h_max 7
_diffrn_reflns_limit_h_min -7
_diffrn_reflns_limit_k_max 10
_diffrn_reflns_limit_k_min -10
_diffrn_reflns_limit_l_max 10
_diffrn_reflns_limit_l_min -10
_diffrn_reflns_number 1741
_diffrn_reflns_theta_full 29.79
_diffrn_reflns_theta_max 29.79
_diffrn_reflns_theta_min 2.74
_exptl_absorpt_coefficient_mu 0.237
_exptl_crystal_density_diffrn 1.883
_exptl_crystal_density_method 'not measured'
_exptl_crystal_F_000 174
_exptl_special_details
;
Measurement October 2008
phase already known
;
_refine_diff_density_max 0.376
_refine_diff_density_min -0.307
_refine_diff_density_rms 0.078
_refine_ls_abs_structure_details 'Flack H D (1983), Acta Cryst. A39, 876-881'
_refine_ls_abs_structure_Flack 0.8(5)
_refine_ls_extinction_method none
_refine_ls_goodness_of_fit_ref 1.167
_refine_ls_hydrogen_treatment mixed
_refine_ls_matrix_type full
_refine_ls_number_parameters 109
_refine_ls_number_reflns 1631
_refine_ls_number_restraints 3
_refine_ls_restrained_S_all 1.166
_refine_ls_R_factor_all 0.0522
_refine_ls_R_factor_gt 0.0441
_refine_ls_shift/su_max 0.000
_refine_ls_shift/su_mean 0.000
_refine_ls_structure_factor_coef Fsqd
_refine_ls_weighting_details 'calc w=1/[\s^2^(Fo^2^)+(0.0845P)^2^+0.0155P] where P=(Fo^2^+2Fc^2^)/3'
_refine_ls_weighting_scheme calc
_refine_ls_wR_factor_gt 0.1203
_refine_ls_wR_factor_ref 0.1289
_refine_special_details
;
 Refinement of F^2^ against ALL reflections.  The weighted R-factor wR and
 goodness of fit S are based on F^2^, conventional R-factors R are based
 on F, with F set to zero for negative F^2^. The threshold expression of
 F^2^ > 2sigma(F^2^) is used only for calculating R-factors(gt) etc. and is
 not relevant to the choice of reflections for refinement.  R-factors based
 on F^2^ are statistically about twice as large as those based on F, and R-
 factors based on ALL data will be even larger.
;
_reflns_number_gt 1464
_reflns_number_total 1631
_reflns_threshold_expression >2sigma(I)
_cod_data_source_file vmmw65d.cif
_cod_data_source_block vmmw65d
_cod_depositor_comments
;

2023-05-16
Z value and formula fixed to values more according to usual
chemical conventions.                 miguel
;
_cod_original_formula_sum 'C8 H10 Na2 O12'
_cod_original_formula_weight 344.13
_cod_original_formula_units_Z 1
_cod_original_sg_symbol_H-M 'P 21'
_cod_database_code 3500037

loop_
_symmetry_equiv_pos_as_xyz
'x, y, z'
'-x, y+1/2, -z'

loop_
_atom_site_label
_atom_site_type_symbol
_atom_site_fract_x
_atom_site_fract_y
_atom_site_fract_z
_atom_site_U_iso_or_equiv
_atom_site_adp_type
_atom_site_occupancy
_atom_site_symmetry_multiplicity
_atom_site_calc_flag
_atom_site_refinement_flags
_atom_site_disorder_assembly
_atom_site_disorder_group
Na1 Na 0.14208(17) 0.0000 0.23007(13) 0.0278(2) Uani 1 1 d . . .
O1 O 0.2822(3) 0.5701(3) -0.0991(2) 0.0331(4) Uani 1 1 d . . .
O2 O 0.3132(3) 0.0117(3) -0.0422(2) 0.0316(4) Uani 1 1 d . . .
O3 O -0.0207(3) -0.0560(4) 0.4969(3) 0.0374(5) Uani 1 1 d . . .
O4 O 0.5718(3) 1.0252(3) 0.3863(2) 0.0323(4) Uani 1 1 d D . .
H4 H 0.623(8) 1.052(8) 0.282(3) 0.085(9) Uiso 1 1 d D . .
O5 O 0.1566(3) 0.3149(3) 0.2031(3) 0.0283(4) Uani 1 1 d D . .
H5 H -0.001(6) 0.355(8) 0.209(9) 0.085(9) Uiso 1 1 d D . .
O6 O 0.1549(3) 0.7003(3) 0.2005(2) 0.0280(4) Uani 1 1 d D . .
H6 H 0.021(7) 0.648(7) 0.130(6) 0.085(9) Uiso 1 1 d D . .
C1 C 0.5410(4) 0.0551(3) -0.0412(3) 0.0222(4) Uani 1 1 d . . .
C2 C 0.6637(4) 0.9234(3) 0.6853(3) 0.0225(4) Uani 1 1 d . . .
H2 H 0.4963 0.8637 0.6548 0.027 Uiso 1 1 calc R . .
C3 C 0.3768(4) 0.5937(3) 0.2195(3) 0.0218(4) Uani 1 1 d . . .
H3 H 0.5209 0.6547 0.2961 0.026 Uiso 1 1 calc R . .
C4 C 0.7553(4) 0.9650(3) 0.5118(3) 0.0234(4) Uani 1 1 d . . .

loop_
_atom_site_aniso_label
_atom_site_aniso_U_11
_atom_site_aniso_U_22
_atom_site_aniso_U_33
_atom_site_aniso_U_23
_atom_site_aniso_U_13
_atom_site_aniso_U_12
Na1 0.0242(4) 0.0320(4) 0.0303(5) 0.0017(4) 0.0125(3) 0.0015(3)
O1 0.0242(7) 0.0553(11) 0.0214(8) -0.0044(8) 0.0081(6) 0.0039(7)
O2 0.0258(7) 0.0448(9) 0.0273(8) -0.0021(8) 0.0131(6) -0.0066(7)
O3 0.0282(7) 0.0591(13) 0.0288(9) 0.0052(9) 0.0151(7) 0.0108(8)
O4 0.0252(7) 0.0524(11) 0.0209(7) 0.0058(8) 0.0086(6) 0.0016(8)
O5 0.0327(8) 0.0258(8) 0.0273(9) -0.0053(6) 0.0079(7) -0.0045(6)
O6 0.0318(9) 0.0259(8) 0.0287(9) -0.0029(6) 0.0117(7) 0.0044(6)
C1 0.0235(8) 0.0247(8) 0.0213(9) 0.0004(7) 0.0111(7) 0.0001(7)
C2 0.0245(9) 0.0248(9) 0.0203(9) 0.0012(7) 0.0092(7) 0.0008(7)
C3 0.0239(8) 0.0230(8) 0.0210(9) -0.0034(7) 0.0106(7) -0.0018(7)
C4 0.0280(9) 0.0265(10) 0.0183(9) -0.0017(7) 0.0108(7) -0.0002(7)

loop_
_atom_type_symbol
_atom_type_description
_atom_type_scat_dispersion_real
_atom_type_scat_dispersion_imag
_atom_type_scat_source
Na Na 0.0362 0.0249 'International Tables Vol C Tables 4.2.6.8 and 6.1.1.4'
O O 0.0106 0.0060 'International Tables Vol C Tables 4.2.6.8 and 6.1.1.4'
C C 0.0033 0.0016 'International Tables Vol C Tables 4.2.6.8 and 6.1.1.4'
H H 0.0000 0.0000 'International Tables Vol C Tables 4.2.6.8 and 6.1.1.4'

loop_
_geom_angle_atom_site_label_1
_geom_angle_atom_site_label_2
_geom_angle_atom_site_label_3
_geom_angle
_geom_angle_site_symmetry_1
_geom_angle_site_symmetry_3
O1 Na1 O4 161.08(9) 2_545 1_545
O1 Na1 O6 103.68(8) 2_545 1_545
O4 Na1 O6 95.10(7) 1_545 1_545
O1 Na1 O3 86.10(7) 2_545 .
O4 Na1 O3 93.26(8) 1_545 .
O6 Na1 O3 85.47(8) 1_545 .
O1 Na1 O2 96.48(8) 2_545 .
O4 Na1 O2 86.89(7) 1_545 .
O6 Na1 O2 86.16(8) 1_545 .
O3 Na1 O2 171.62(10) . .
O1 Na1 O5 76.87(8) 2_545 .
O4 Na1 O5 85.18(7) 1_545 .
O6 Na1 O5 168.57(7) 1_545 .
O3 Na1 O5 105.93(9) . .
O2 Na1 O5 82.44(8) . .
C1 O1 O2 27.18(11) 2_655 2_655
C1 O1 Na1 144.85(16) 2_655 2
O2 O1 Na1 154.40(13) 2_655 2
C1 O1 C3 35.37(11) 2_655 .
O2 O1 C3 62.55(8) 2_655 .
Na1 O1 C3 116.38(8) 2 .
C1 O1 O4 114.99(14) 2_655 2_645
O2 O1 O4 87.88(8) 2_655 2_645
Na1 O1 O4 91.59(8) 2 2_645
C3 O1 O4 150.23(9) . 2_645
C1 O1 O6 65.77(13) 2_655 .
O2 O1 O6 92.46(8) 2_655 .
Na1 O1 O6 94.18(7) 2 .
C3 O1 O6 31.64(7) . .
O4 O1 O6 165.77(13) 2_645 .
C1 O1 O5 132.84(16) 2_655 2
O2 O1 O5 150.82(12) 2_655 2
Na1 O1 O5 53.76(5) 2 2
C3 O1 O5 102.45(9) . 2
O4 O1 O5 102.43(9) 2_645 2
O6 O1 O5 70.98(8) . 2
C1 O1 O5 64.08(13) 2_655 .
O2 O1 O5 80.82(8) 2_655 .
Na1 O1 O5 81.04(7) 2 .
C3 O1 O5 49.51(7) . .
O4 O1 O5 133.39(12) 2_645 .
O6 O1 O5 60.54(7) . .
O5 O1 O5 109.26(6) 2 .
C1 O1 O3 149.75(16) 2_655 2
O2 O1 O3 125.38(9) 2_655 2
Na1 O1 O3 47.86(5) 2 2
C3 O1 O3 160.69(10) . 2
O4 O1 O3 43.82(6) 2_645 2
O6 O1 O3 141.01(7) . 2
O5 O1 O3 77.39(7) 2 2
O5 O1 O3 111.88(9) . 2
C1 O2 O1 27.89(12) . 2_645
C1 O2 C3 33.86(12) . 2_645
O1 O2 C3 61.74(8) 2_645 2_645
C1 O2 Na1 121.78(14) . .
O1 O2 Na1 94.40(9) 2_645 .
C3 O2 Na1 154.28(10) 2_645 .
C1 O2 O6 126.79(16) . 2_545
O1 O2 O6 137.91(11) 2_645 2_545
C3 O2 O6 104.22(9) 2_645 2_545
Na1 O2 O6 86.88(7) . 2_545
C1 O2 O5 150.23(15) . 2_545
O1 O2 O5 160.53(11) 2_645 2_545
C3 O2 O5 120.72(10) 2_645 2_545
Na1 O2 O5 84.99(7) . 2_545
O6 O2 O5 61.56(6) 2_545 2_545
C1 O2 O5 98.80(14) . .
O1 O2 O5 84.26(8) 2_645 .
C3 O2 O5 114.17(10) 2_645 .
Na1 O2 O5 49.47(6) . .
O6 O2 O5 64.94(7) 2_545 .
O5 O2 O5 109.42(6) 2_545 .
C1 O2 O6 123.61(15) . 1_545
O1 O2 O6 101.88(9) 2_645 1_545
C3 O2 O6 142.71(10) 2_645 1_545
Na1 O2 O6 46.09(5) . 1_545
O6 O2 O6 108.71(6) 2_545 1_545
O5 O2 O6 63.97(7) 2_545 1_545
O5 O2 O6 95.56(7) . 1_545
C1 O2 O4 76.99(13) . 1_545
O1 O2 O4 49.15(6) 2_645 1_545
C3 O2 O4 110.81(9) 2_645 1_545
Na1 O2 O4 45.65(6) . 1_545
O6 O2 O4 123.04(8) 2_545 1_545
O5 O2 O4 125.21(8) 2_545 1_545
O5 O2 O4 60.23(6) . 1_545
O6 O2 O4 64.09(6) 1_545 1_545
C4 O3 O4 28.62(12) 1_445 1_445
C4 O3 Na1 124.73(16) 1_445 .
O4 O3 Na1 96.12(9) 1_445 .
C4 O3 C2 32.61(12) 1_445 1_445
O4 O3 C2 61.23(9) 1_445 1_445
Na1 O3 C2 157.33(11) . 1_445
C4 O3 O5 63.34(13) 1_445 2_546
O4 O3 O5 91.67(8) 1_445 2_546
Na1 O3 O5 167.86(11) . 2_546
C2 O3 O5 31.45(7) 1_445 2_546
C4 O3 O1 78.72(14) 1_445 2_545
O4 O3 O1 50.18(6) 1_445 2_545
Na1 O3 O1 46.04(6) . 2_545
C2 O3 O1 111.29(9) 1_445 2_545
O5 O3 O1 140.17(8) 2_546 2_545
C4 O3 O6 124.18(17) 1_445 1_545
O4 O3 O6 106.91(10) 1_445 1_545
Na1 O3 O6 46.73(6) . 1_545
C2 O3 O6 134.85(12) 1_445 1_545
O5 O3 O6 121.88(11) 2_546 1_545
O1 O3 O6 69.62(8) 2_545 1_545
C4 O3 O6 59.88(13) 1_445 2_546
O4 O3 O6 76.34(8) 1_445 2_546
Na1 O3 O6 130.98(11) . 2_546
C2 O3 O6 48.91(8) 1_445 2_546
O5 O3 O6 60.04(7) 2_546 2_546
O1 O3 O6 111.51(9) 2_545 2_546
O6 O3 O6 175.82(8) 1_545 2_546
C4 O4 O3 26.57(10) . 1_665
C4 O4 Na1 147.23(16) . 1_565
O3 O4 Na1 157.52(13) 1_665 1_565
C4 O4 C2 36.34(11) . .
O3 O4 C2 62.90(8) 1_665 .
Na1 O4 C2 116.86(9) 1_565 .
C4 O4 O1 112.48(13) . 2_655
O3 O4 O1 86.01(8) 1_665 2_655
Na1 O4 O1 90.07(8) 1_565 2_655
C2 O4 O1 148.63(10) . 2_655
C4 O4 O5 154.13(16) . 1_565
O3 O4 O5 150.45(11) 1_665 1_565
Na1 O4 O5 49.01(5) 1_565 1_565
C2 O4 O5 129.49(9) . 1_565
O1 O4 O5 79.85(8) 2_655 1_565
C4 O4 O2 144.96(15) . 1_565
O3 O4 O2 122.98(8) 1_665 1_565
Na1 O4 O2 47.46(5) 1_565 1_565
C2 O4 O2 155.62(11) . 1_565
O1 O4 O2 42.97(6) 2_655 1_565
O5 O4 O2 59.04(6) 1_565 1_565
C4 O4 H4 115(3) . .
O3 O4 H4 88(3) 1_665 .
Na1 O4 H4 90(3) 1_565 .
C2 O4 H4 151(3) . .
O1 O4 H4 5(4) 2_655 .
O5 O4 H4 76(3) 1_565 .
O2 O4 H4 44(3) 1_565 .
C2 O5 C4 35.98(11) 2_646 2_646
C2 O5 C3 35.83(11) 2_646 .
C4 O5 C3 61.45(8) 2_646 .
C2 O5 Na1 124.93(14) 2_646 .
C4 O5 Na1 114.22(10) 2_646 .
C3 O5 Na1 154.11(10) . .
C2 O5 O3 62.05(11) 2_646 2_556
C4 O5 O3 26.63(6) 2_646 2_556
C3 O5 O3 80.13(9) . 2_556
Na1 O5 O3 106.39(10) . 2_556
C2 O5 O2 109.90(13) 2_646 2
C4 O5 O2 96.61(9) 2_646 2
C3 O5 O2 84.72(9) . 2
Na1 O5 O2 120.91(8) . 2
O3 O5 O2 79.50(8) 2_556 2
C2 O5 O1 158.57(15) 2_646 2_545
C4 O5 O1 123.22(9) 2_646 2_545
C3 O5 O1 156.04(10) . 2_545
Na1 O5 O1 49.38(6) . 2_545
O3 O5 O1 98.17(8) 2_556 2_545
O2 O5 O1 71.54(7) 2 2_545
C2 O5 O6 53.69(11) 2_646 .
C4 O5 O6 61.50(7) 2_646 .
C3 O5 O6 27.79(6) . .
Na1 O5 O6 174.87(10) . .
O3 O5 O6 68.51(8) 2_556 .
O2 O5 O6 58.49(7) 2 .
O1 O5 O6 129.64(9) 2_545 .
C2 O5 O1 81.38(13) 2_646 .
C4 O5 O1 108.05(10) 2_646 .
C3 O5 O1 47.48(7) . .
Na1 O5 O1 133.79(9) . .
O3 O5 O1 119.80(10) 2_556 .
O2 O5 O1 69.82(7) 2 .
O1 O5 O1 117.80(7) 2_545 .
O6 O5 O1 51.30(7) . .
C2 O5 O2 124.65(13) 2_646 .
C4 O5 O2 147.87(9) 2_646 .
C3 O5 O2 120.56(9) . .
Na1 O5 O2 48.08(6) . .
O3 O5 O2 154.08(10) 2_556 .
O2 O5 O2 115.47(7) 2 .
O1 O5 O2 69.42(6) 2_545 .
O6 O5 O2 137.05(9) . .
O1 O5 O2 85.93(8) . .
C2 O5 O4 81.23(13) 2_646 1_545
C4 O5 O4 87.69(9) 2_646 1_545
C3 O5 O4 108.87(9) . 1_545
Na1 O5 O4 45.81(5) . 1_545
O3 O5 O4 99.44(9) 2_556 1_545
O2 O5 O4 166.08(8) 2 1_545
O1 O5 O4 95.02(7) 2_545 1_545
O6 O5 O4 134.22(8) . 1_545
O1 O5 O4 121.43(7) . 1_545
O2 O5 O4 60.73(7) . 1_545
C2 O5 O6 150.03(14) 2_646 2_545
C4 O5 O6 158.82(9) 2_646 2_545
C3 O5 O6 115.41(9) . 2_545
Na1 O5 O6 77.87(6) . 2_545
O3 O5 O6 135.73(8) 2_556 2_545
O2 O5 O6 62.37(6) 2 2_545
O1 O5 O6 50.50(5) 2_545 2_545
O6 O5 O6 105.32(7) . 2_545
O1 O5 O6 68.73(7) . 2_545
O2 O5 O6 53.10(6) . 2_545
O4 O5 O6 112.13(7) 1_545 2_545
C2 O5 H5 106(4) 2_646 .
C4 O5 H5 78(4) 2_646 .
C3 O5 H5 97(4) . .
Na1 O5 H5 107(4) . .
O3 O5 H5 55(4) 2_556 .
O2 O5 H5 30(4) 2 .
O1 O5 H5 64(4) 2_545 .
O6 O5 H5 70(4) . .
O1 O5 H5 98(4) . .
O2 O5 H5 129(4) . .
O4 O5 H5 140(4) 1_545 .
O6 O5 H5 81(4) 2_545 .
C3 O6 Na1 127.76(14) . 1_565
C3 O6 C2 36.03(10) . 2_646
Na1 O6 C2 149.25(10) 1_565 2_646
C3 O6 C1 34.79(11) . 2_655
Na1 O6 C1 122.53(9) 1_565 2_655
C2 O6 C1 61.55(9) 2_646 2_655
C3 O6 O1 61.83(11) . .
Na1 O6 O1 118.17(9) 1_565 .
C2 O6 O1 79.79(9) 2_646 .
C1 O6 O1 28.13(7) 2_655 .
C3 O6 O2 110.93(13) . 2
Na1 O6 O2 120.23(8) 1_565 2
C2 O6 O2 86.51(9) 2_646 2
C1 O6 O2 98.18(8) 2_655 2
O1 O6 O2 77.98(7) . 2
C3 O6 O5 53.94(11) . .
Na1 O6 O5 173.67(10) 1_565 .
C2 O6 O5 27.81(6) 2_646 .
C1 O6 O5 62.75(7) 2_655 .
O1 O6 O5 68.16(8) . .
O2 O6 O5 59.95(7) 2 .
C3 O6 O3 128.29(13) . 1_565
Na1 O6 O3 47.79(6) 1_565 1_565
C2 O6 O3 114.73(10) 2_646 1_565
C1 O6 O3 156.79(9) 2_655 1_565
O1 O6 O3 165.24(10) . 1_565
O2 O6 O3 104.55(7) 2 1_565
O5 O6 O3 125.93(9) . 1_565
C3 O6 O3 81.70(12) . 2_556
Na1 O6 O3 122.23(8) 1_565 2_556
C2 O6 O3 47.65(7) 2_646 2_556
C1 O6 O3 108.64(10) 2_655 2_556
O1 O6 O3 119.60(10) . 2_556
O2 O6 O3 72.30(7) 2 2_556
O5 O6 O3 51.45(7) . 2_556
O3 O6 O3 74.58(6) 1_565 2_556
C3 O6 O2 101.41(12) . 1_565
Na1 O6 O2 47.74(6) 1_565 1_565
C2 O6 O2 137.16(8) 2_646 1_565
C1 O6 O2 78.54(8) 2_655 1_565
O1 O6 O2 70.65(8) . 1_565
O2 O6 O2 115.61(7) 2 1_565
O5 O6 O2 138.51(8) . 1_565
O3 O6 O2 95.53(8) 1_565 1_565
O3 O6 O2 169.02(8) 2_556 1_565
C3 O6 O5 120.06(12) . 2
Na1 O6 O5 78.54(7) 1_565 2
C2 O6 O5 130.89(8) 2_646 2
C1 O6 O5 85.36(8) 2_655 2
O1 O6 O5 58.52(7) . 2
O2 O6 O5 61.96(6) 2 2
O5 O6 O5 106.09(6) . 2
O3 O6 O5 109.38(8) 1_565 2
O3 O6 O5 133.71(7) 2_556 2
O2 O6 O5 53.65(6) 1_565 2
C3 O6 H6 109(4) . .
Na1 O6 H6 119(4) 1_565 .
C2 O6 H6 91(4) 2_646 .
C1 O6 H6 90(4) 2_655 .
O1 O6 H6 68(4) . .
O2 O6 H6 12(4) 2 .
O5 O6 H6 63(4) . .
O3 O6 H6 113(4) 1_565 .
O3 O6 H6 83(4) 2_556 .
O2 O6 H6 105(4) 1_565 .
O5 O6 H6 52(4) 2 .
O2 C1 O1 124.9(2) . 2_645
O2 C1 C3 119.23(18) . 2_645
O1 C1 C3 115.83(18) 2_645 2_645
O2 C1 O6 147.17(17) . 2_645
O1 C1 O6 86.09(14) 2_645 2_645
C3 C1 O6 31.87(10) 2_645 2_645
O5 C2 C4 110.90(17) 2_656 .
O5 C2 C3 111.72(18) 2_656 2_656
C4 C2 C3 108.52(17) . 2_656
O5 C2 O4 139.48(15) 2_656 .
C4 C2 O4 30.41(10) . .
C3 C2 O4 98.05(14) 2_656 .
O5 C2 O3 86.50(13) 2_656 1_665
C4 C2 O3 25.46(10) . 1_665
C3 C2 O3 113.36(14) 2_656 1_665
O4 C2 O3 55.87(8) . 1_665
O5 C2 O6 98.50(14) 2_656 2_656
C4 C2 O6 87.21(13) . 2_656
C3 C2 O6 32.58(9) 2_656 2_656
O4 C2 O6 92.04(11) . 2_656
O3 C2 O6 83.44(10) 1_665 2_656
O5 C2 H2 108.5 2_656 .
C4 C2 H2 108.5 . .
C3 C2 H2 108.5 2_656 .
O4 C2 H2 85.9 . .
O3 C2 H2 125.7 1_665 .
O6 C2 H2 140.3 2_656 .
O6 C3 C1 113.34(17) . 2_655
O6 C3 C2 111.39(16) . 2_646
C1 C3 C2 109.48(16) 2_655 2_646
O6 C3 O1 86.53(13) . .
C1 C3 O1 28.80(10) 2_655 .
C2 C3 O1 112.86(14) 2_646 .
O6 C3 O2 137.49(16) . 2_655
C1 C3 O2 26.91(9) 2_655 2_655
C2 C3 O2 101.83(13) 2_646 2_655
O1 C3 O2 55.71(8) . 2_655
O6 C3 O5 98.27(13) . .
C1 C3 O5 89.62(13) 2_655 .
C2 C3 O5 32.45(10) 2_646 .
O1 C3 O5 83.01(9) . .
O2 C3 O5 95.81(10) 2_655 .
O6 C3 H3 107.5 . .
C1 C3 H3 107.5 2_655 .
C2 C3 H3 107.5 2_646 .
O1 C3 H3 128.4 . .
O2 C3 H3 86.1 2_655 .
O5 C3 H3 139.4 . .
O3 C4 O4 124.8(2) 1_665 .
O3 C4 C2 121.9(2) 1_665 .
O4 C4 C2 113.25(18) . .
O3 C4 O5 90.03(16) 1_665 2_656
O4 C4 O5 144.20(15) . 2_656
C2 C4 O5 33.12(10) . 2_656

loop_
_geom_bond_atom_site_label_1
_geom_bond_atom_site_label_2
_geom_bond_distance
_geom_bond_site_symmetry_2
Na1 O1 2.3166(19) 2_545
Na1 O4 2.339(2) 1_545
Na1 O6 2.346(2) 1_545
Na1 O3 2.386(2) .
Na1 O2 2.410(2) .
Na1 O5 2.462(2) .
O1 C1 1.271(3) 2_655
O1 O2 2.228(2) 2_655
O1 Na1 2.3166(19) 2
O1 C3 2.375(3) .
O1 O4 2.472(3) 2_645
O1 O6 2.689(3) .
O1 O5 2.972(3) 2
O1 O5 3.198(3) .
O1 O3 3.211(3) 2
O2 C1 1.241(2) .
O2 O1 2.228(2) 2_645
O2 C3 2.393(3) 2_645
O2 O6 2.909(3) 2_545
O2 O5 2.953(3) 2_545
O2 O5 3.210(3) .
O2 O6 3.249(3) 1_545
O2 O4 3.266(3) 1_545
O3 C4 1.214(3) 1_445
O3 O4 2.228(2) 1_445
O3 C2 2.397(3) 1_445
O3 O5 2.708(3) 2_546
O3 O1 3.211(3) 2_545
O3 O6 3.211(3) 1_545
O3 O6 3.222(3) 2_546
O4 C4 1.300(3) .
O4 O3 2.228(2) 1_665
O4 Na1 2.339(2) 1_565
O4 C2 2.360(3) .
O4 O1 2.472(3) 2_655
O4 O5 3.250(3) 1_565
O4 O2 3.266(3) 1_565
O4 H4 0.907(10) .
O5 C2 1.415(3) 2_646
O5 C4 2.420(3) 2_646
O5 C3 2.451(3) .
O5 O3 2.708(3) 2_556
O5 O2 2.953(3) 2
O5 O1 2.972(3) 2_545
O5 O6 3.000(2) .
O5 O4 3.250(3) 1_545
O5 O6 3.295(3) 2_545
O5 H5 0.894(10) .
O6 C3 1.413(3) .
O6 Na1 2.346(2) 1_565
O6 C2 2.444(3) 2_646
O6 C1 2.458(3) 2_655
O6 O2 2.909(3) 2
O6 O3 3.211(3) 1_565
O6 O3 3.222(3) 2_556
O6 O2 3.249(3) 1_565
O6 O5 3.295(3) 2
O6 H6 0.894(10) .
C1 O1 1.271(3) 2_645
C1 C3 1.527(3) 2_645
C1 O6 2.458(3) 2_645
C2 O5 1.415(3) 2_656
C2 C4 1.522(3) .
C2 C3 1.544(3) 2_656
C2 O3 2.397(3) 1_665
C2 O6 2.444(3) 2_656
C2 H2 0.9800 .
C3 C1 1.527(3) 2_655
C3 C2 1.544(3) 2_646
C3 O2 2.393(3) 2_655
C3 H3 0.9800 .
C4 O3 1.214(3) 1_665
C4 O5 2.420(3) 2_656

_cod_database_fobs_code 3500037
